data_1560399
loop_
_publ_author_name
'Choudhury, Amitava'
'Mohapatra, Sudip'
'Yaghoobnejad Asl, Hooman'
'Lee, Seng Huat'
'Hor, Yew San'
'Medvedeva, Julia E.'
'McClane, Devon L.'
'Hilmas, Gregory E.'
'McGuire, Michael A.'
'May, Andrew F.'
'Wang, Hsin'
'Dash, Shreeram'
'Welton, Aaron'
'Boolchand, Punit'
'Devlin, Kasey P.'
'Aitken, Jennifer'
'Herbst-Irmer, Regine'
'Pet\<r\'i\<cek, V\'a\<clav'

_publ_section_title
;
 New insights into the structure, chemistry, and properties of Cu4SnS4
;
_journal_name_full 'Journal of Solid State Chemistry'
_journal_page_first 192
_journal_page_last 201
_journal_paper_doi 10.1016/j.jssc.2017.05.033
_journal_volume 253
_journal_year 2017
_chemical_formula_sum 'Cu4 S4 Sn'
_chemical_formula_weight 501.09
_space_group_IT_number 14
_space_group_name_Hall '-P 2ybc'
_space_group_name_H-M_alt 'P 1 21/c 1'
_symmetry_cell_setting monoclinic
_symmetry_space_group_name_Hall '-P 2ybc'
_symmetry_space_group_name_H-M 'P 1 21/c 1'
_atom_sites_solution_hydrogens none
_atom_sites_solution_primary direct
_atom_sites_solution_secondary difmap
_cell_angle_alpha 90.00
_cell_angle_beta 100.840(7)
_cell_angle_gamma 90.00
_cell_formula_units_Z 8
_cell_length_a 10.058(6)
_cell_length_b 13.489(8)
_cell_length_c 10.085(6)
_cell_measurement_reflns_used 919
_cell_measurement_temperature 170(2)
_cell_measurement_theta_max 28.11
_cell_measurement_theta_min 5.25
_cell_volume 1343.8(14)
_computing_cell_refinement 'Bruker SAINT V7.60A (Bruker, 2008)'
_computing_data_collection 'Bruker SMART V5.631 (Bruker, 2002)'
_computing_data_reduction 'Bruker SAINT V7.60A (Bruker, 2008)'
_computing_molecular_graphics 'SHELXTL (Sheldrick, 2008)'
_computing_publication_material 'SHELXTL (Sheldrick, 2008)'
_computing_structure_refinement 'SHELXL-97 (Sheldrick, 2008)'
_computing_structure_solution 'SHELXS-97 (Sheldrick, 2008)'
_diffrn_ambient_temperature 170(2)
_diffrn_measured_fraction_theta_full 0.993
_diffrn_measured_fraction_theta_max 0.993
_diffrn_measurement_device_type 'Bruker Smart-Apex CCD area detector'
_diffrn_measurement_method '\w scans'
_diffrn_radiation_monochromator graphite
_diffrn_radiation_source 'fine-focus sealed tube'
_diffrn_radiation_type MoK\a
_diffrn_radiation_wavelength 0.71073
_diffrn_reflns_av_R_equivalents 0.1642
_diffrn_reflns_av_sigmaI/netI 0.1331
_diffrn_reflns_limit_h_max 13
_diffrn_reflns_limit_h_min -13
_diffrn_reflns_limit_k_max 17
_diffrn_reflns_limit_k_min -17
_diffrn_reflns_limit_l_max 13
_diffrn_reflns_limit_l_min -13
_diffrn_reflns_number 15860
_diffrn_reflns_theta_full 28.27
_diffrn_reflns_theta_max 28.27
_diffrn_reflns_theta_min 2.06
_exptl_absorpt_coefficient_mu 17.239
_exptl_absorpt_correction_T_max 0.5455
_exptl_absorpt_correction_T_min 0.1299
_exptl_absorpt_correction_type multi-scan
_exptl_absorpt_process_details '(SADABS; Bruker, 2008)'
_exptl_crystal_colour black
_exptl_crystal_density_diffrn 4.953
_exptl_crystal_density_method 'not measured'
_exptl_crystal_description broken
_exptl_crystal_F_000 1840
_exptl_crystal_size_max 0.20
_exptl_crystal_size_mid 0.04
_exptl_crystal_size_min 0.04
_refine_diff_density_max 2.132
_refine_diff_density_min -2.157
_refine_diff_density_rms 0.480
_refine_ls_extinction_method none
_refine_ls_goodness_of_fit_ref 0.967
_refine_ls_hydrogen_treatment none
_refine_ls_matrix_type full
_refine_ls_number_parameters 164
_refine_ls_number_reflns 3314
_refine_ls_number_restraints 0
_refine_ls_restrained_S_all 0.967
_refine_ls_R_factor_all 0.1149
_refine_ls_R_factor_gt 0.0672
_refine_ls_shift/su_max 0.000
_refine_ls_shift/su_mean 0.000
_refine_ls_structure_factor_coef Fsqd
_refine_ls_weighting_details 'calc w=1/[\s^2^(Fo^2^)+(0.0449P)^2^+0.0000P] where P=(Fo^2^+2Fc^2^)/3'
_refine_ls_weighting_scheme calc
_refine_ls_wR_factor_gt 0.1277
_refine_ls_wR_factor_ref 0.1461
_reflns_number_gt 2127
_reflns_number_total 3314
_reflns_threshold_expression >2sigma(I)
_cod_data_source_file JSSC-2017-253-192.cif
_cod_data_source_block absnure1
_cod_depositor_comments
;
The following automatic conversions were performed:

data item '_symmetry_cell_setting' value 'Monoclinic' was changed to
'monoclinic' in accordance with the built-in table derived from the
CIF Core dictionary named 'cif_core.dic' version 2.4.5 last updated
on 2014-11-21.

Automatic conversion script
Id: cif_fix_values 8369 2020-08-20 11:38:08Z andrius 
;
_cod_original_cell_volume 1343.8(13)
_cod_original_sg_symbol_H-M P2(1)/c
_cod_database_code 1560399

loop_
_symmetry_equiv_pos_as_xyz
'x, y, z'
'-x, y+1/2, -z+1/2'
'-x, -y, -z'
'x, -y-1/2, z-1/2'

loop_
_atom_site_label
_atom_site_type_symbol
_atom_site_fract_x
_atom_site_fract_y
_atom_site_fract_z
_atom_site_U_iso_or_equiv
_atom_site_adp_type
_atom_site_occupancy
_atom_site_symmetry_multiplicity
_atom_site_calc_flag
_atom_site_refinement_flags
_atom_site_disorder_assembly
_atom_site_disorder_group
Sn1 Sn 0.06360(14) 0.41498(9) 0.31975(14) 0.0102(3) Uani 1 1 d . . .
Sn2 Sn 0.55368(14) 0.08854(9) 0.30913(14) 0.0104(3) Uani 1 1 d . . .
Cu1 Cu 0.0784(3) 0.6861(2) 0.0143(3) 0.0179(6) Uani 1 1 d . . .
Cu2 Cu 0.1254(3) 0.05457(18) 0.4659(3) 0.0196(6) Uani 1 1 d . . .
Cu3 Cu 0.1636(3) 0.6857(2) 0.2830(3) 0.0191(6) Uani 1 1 d . . .
Cu4 Cu 0.1958(3) 0.15567(19) 0.1849(3) 0.0181(6) Uani 1 1 d . . .
Cu5 Cu 0.2912(3) 0.5860(2) 0.5275(3) 0.0295(7) Uani 1 1 d . . .
Cu6 Cu 0.3418(3) 0.35576(18) 0.0860(3) 0.0192(6) Uani 1 1 d . . .
Cu7 Cu 0.4263(3) 0.33774(19) 0.4320(3) 0.0192(6) Uani 1 1 d . . .
Cu8 Cu 0.6821(3) 0.3485(2) 0.1793(3) 0.0191(6) Uani 1 1 d . . .
S1 S 0.0091(6) 0.0798(4) 0.2543(5) 0.0113(10) Uani 1 1 d . . .
S2 S 0.1226(6) 0.3232(4) 0.1300(5) 0.0108(11) Uani 1 1 d . . .
S3 S 0.1351(6) 0.8290(4) 0.1330(5) 0.0119(11) Uani 1 1 d . . .
S4 S 0.2531(5) 0.4197(4) 0.5031(5) 0.0111(10) Uani 1 1 d . . .
S5 S 0.2539(5) 0.5829(4) 0.0029(5) 0.0127(10) Uani 1 1 d . . .
S6 S 0.3662(5) 0.1759(4) 0.3721(5) 0.0118(11) Uani 1 1 d . . .
S7 S 0.5011(6) 0.4187(4) 0.2561(5) 0.0137(11) Uani 1 1 d . . .
S8 S 0.6117(6) 0.1802(4) 0.1192(5) 0.0136(11) Uani 1 1 d . . .

loop_
_atom_site_aniso_label
_atom_site_aniso_U_11
_atom_site_aniso_U_22
_atom_site_aniso_U_33
_atom_site_aniso_U_23
_atom_site_aniso_U_13
_atom_site_aniso_U_12
Sn1 0.0089(8) 0.0087(6) 0.0105(8) 0.0004(6) -0.0046(5) 0.0000(6)
Sn2 0.0090(8) 0.0067(6) 0.0132(8) 0.0003(6) -0.0039(5) -0.0001(6)
Cu1 0.0148(15) 0.0177(14) 0.0174(15) -0.0053(11) -0.0066(11) 0.0037(12)
Cu2 0.0234(16) 0.0119(12) 0.0170(15) -0.0047(11) -0.0129(11) 0.0065(12)
Cu3 0.0122(14) 0.0181(14) 0.0228(16) -0.0015(11) -0.0071(11) -0.0044(11)
Cu4 0.0156(15) 0.0204(14) 0.0154(15) -0.0020(12) -0.0048(11) 0.0032(12)
Cu5 0.041(2) 0.0137(12) 0.036(2) -0.0027(13) 0.0155(14) -0.0088(14)
Cu6 0.0188(16) 0.0202(12) 0.0149(15) -0.0030(11) -0.0063(10) -0.0006(12)
Cu7 0.0180(16) 0.0150(14) 0.0225(16) -0.0009(12) -0.0011(12) 0.0023(12)
Cu8 0.0197(16) 0.0171(14) 0.0192(16) 0.0019(11) 0.0005(12) 0.0011(12)
S1 0.017(3) 0.008(2) 0.007(3) -0.003(2) -0.0026(19) 0.000(2)
S2 0.015(3) 0.005(2) 0.012(3) 0.0016(19) 0.001(2) -0.006(2)
S3 0.015(3) 0.007(2) 0.012(3) -0.004(2) -0.002(2) 0.002(2)
S4 0.007(3) 0.011(2) 0.013(3) 0.004(2) -0.0035(19) -0.001(2)
S5 0.013(3) 0.009(2) 0.013(3) -0.001(2) -0.004(2) 0.000(2)
S6 0.014(3) 0.007(2) 0.013(3) -0.004(2) -0.004(2) 0.001(2)
S7 0.018(3) 0.010(2) 0.011(3) 0.001(2) -0.004(2) 0.000(2)
S8 0.013(3) 0.016(3) 0.010(3) 0.003(2) -0.006(2) 0.003(2)

loop_
_atom_type_symbol
_atom_type_description
_atom_type_scat_dispersion_real
_atom_type_scat_dispersion_imag
_atom_type_scat_source
S S 0.1246 0.1234 'International Tables Vol C Tables 4.2.6.8 and 6.1.1.4'
Cu Cu 0.3201 1.2651 'International Tables Vol C Tables 4.2.6.8 and 6.1.1.4'
Sn Sn -0.6537 1.4246 'International Tables Vol C Tables 4.2.6.8 and 6.1.1.4'

loop_
_geom_angle_atom_site_label_1
_geom_angle_atom_site_label_2
_geom_angle_atom_site_label_3
_geom_angle
_geom_angle_site_symmetry_1
_geom_angle_site_symmetry_3
S4 Sn1 S1 111.43(17) . 2
S4 Sn1 S3 115.2(2) . 2_545
S1 Sn1 S3 106.69(19) 2 2_545
S4 Sn1 S2 110.1(2) . .
S1 Sn1 S2 109.17(19) 2 .
S3 Sn1 S2 103.92(17) 2_545 .
S6 Sn2 S7 112.7(2) . 2_645
S6 Sn2 S8 105.90(18) . .
S7 Sn2 S8 110.0(2) 2_645 .
S6 Sn2 S5 110.9(2) . 2_645
S7 Sn2 S5 106.75(16) 2_645 2_645
S8 Sn2 S5 110.7(2) . 2_645
S2 Cu1 S5 122.9(2) 3_565 .
S2 Cu1 S3 119.3(2) 3_565 .
S5 Cu1 S3 115.1(2) . .
S2 Cu1 Cu3 136.6(2) 3_565 .
S5 Cu1 Cu3 86.92(16) . .
S3 Cu1 Cu3 58.12(16) . .
S2 Cu1 Cu2 54.68(15) 3_565 2
S5 Cu1 Cu2 101.86(18) . 2
S3 Cu1 Cu2 128.6(2) . 2
Cu3 Cu1 Cu2 91.51(12) . 2
S5 Cu2 S1 117.4(2) 4_566 .
S5 Cu2 S2 123.1(2) 4_566 4_566
S1 Cu2 S2 119.3(2) . 4_566
S5 Cu2 Cu6 84.34(16) 4_566 4_566
S1 Cu2 Cu6 127.82(19) . 4_566
S2 Cu2 Cu6 57.30(16) 4_566 4_566
S5 Cu2 Cu1 159.0(2) 4_566 2_545
S1 Cu2 Cu1 73.15(17) . 2_545
S2 Cu2 Cu1 52.04(15) 4_566 2_545
Cu6 Cu2 Cu1 103.76(12) 4_566 2_545
S1 Cu3 S8 136.7(2) 2 2_655
S1 Cu3 S3 114.0(2) 2 .
S8 Cu3 S3 106.5(2) 2_655 .
S1 Cu3 Cu8 164.66(19) 2 2_655
S8 Cu3 Cu8 57.76(16) 2_655 2_655
S3 Cu3 Cu8 55.55(15) . 2_655
S1 Cu3 Cu1 74.91(16) 2 .
S8 Cu3 Cu1 122.47(19) 2_655 .
S3 Cu3 Cu1 52.70(15) . .
Cu8 Cu3 Cu1 102.01(13) 2_655 .
S1 Cu3 Cu5 93.05(16) 2 .
S8 Cu3 Cu5 51.20(16) 2_655 .
S3 Cu3 Cu5 151.66(17) . .
Cu8 Cu3 Cu5 96.21(12) 2_655 .
Cu1 Cu3 Cu5 150.36(14) . .
S4 Cu4 S6 116.8(2) 4_565 .
S4 Cu4 S1 112.6(2) 4_565 .
S6 Cu4 S1 108.5(2) . .
S4 Cu4 S2 110.4(2) 4_565 .
S6 Cu4 S2 103.0(2) . .
S1 Cu4 S2 104.4(2) . .
S4 Cu5 S8 123.8(2) . 2_655
S4 Cu5 S3 114.5(2) . 4_576
S8 Cu5 S3 114.9(2) 2_655 4_576
S4 Cu5 S7 98.69(18) . 3_666
S8 Cu5 S7 100.0(2) 2_655 3_666
S3 Cu5 S7 97.2(2) 4_576 3_666
S4 Cu5 Cu3 109.09(17) . .
S8 Cu5 Cu3 50.87(16) 2_655 .
S3 Cu5 Cu3 86.14(17) 4_576 .
S7 Cu5 Cu3 147.75(17) 3_666 .
S4 Cu5 Cu7 119.38(19) . 3_666
S8 Cu5 Cu7 52.28(15) 2_655 3_666
S3 Cu5 Cu7 118.05(18) 4_576 3_666
S7 Cu5 Cu7 47.89(15) 3_666 3_666
Cu3 Cu5 Cu7 102.47(12) . 3_666
S4 Cu5 Cu8 111.82(18) . 3_666
S8 Cu5 Cu8 119.52(18) 2_655 3_666
S3 Cu5 Cu8 50.58(15) 4_576 3_666
S7 Cu5 Cu8 46.77(16) 3_666 3_666
Cu3 Cu5 Cu8 129.58(13) . 3_666
Cu7 Cu5 Cu8 81.89(10) 3_666 3_666
S6 Cu6 S7 127.0(3) 4_565 .
S6 Cu6 S2 114.58(19) 4_565 .
S7 Cu6 S2 118.4(2) . .
S6 Cu6 Cu2 82.77(17) 4_565 4_565
S7 Cu6 Cu2 126.10(18) . 4_565
S2 Cu6 Cu2 56.18(15) . 4_565
S4 Cu7 S6 111.1(2) . .
S4 Cu7 S7 112.7(2) . .
S6 Cu7 S7 110.5(2) . .
S4 Cu7 S8 109.1(2) . 4_566
S6 Cu7 S8 103.6(2) . 4_566
S7 Cu7 S8 109.4(2) . 4_566
S4 Cu7 Cu5 123.57(17) . 3_666
S6 Cu7 Cu5 123.85(19) . 3_666
S7 Cu7 Cu5 60.34(15) . 3_666
S8 Cu7 Cu5 49.23(16) 4_566 3_666
S5 Cu8 S7 117.9(2) 3_665 .
S5 Cu8 S3 113.2(2) 3_665 2_645
S7 Cu8 S3 108.5(2) . 2_645
S5 Cu8 S8 107.2(2) 3_665 .
S7 Cu8 S8 104.9(2) . .
S3 Cu8 S8 103.9(2) 2_645 .
S5 Cu8 Cu3 101.86(19) 3_665 2_645
S7 Cu8 Cu3 139.59(19) . 2_645
S3 Cu8 Cu3 57.19(15) 2_645 2_645
S8 Cu8 Cu3 53.13(15) . 2_645
S5 Cu8 Cu5 133.18(17) 3_665 3_666
S7 Cu8 Cu5 59.20(15) . 3_666
S3 Cu8 Cu5 49.47(17) 2_645 3_666
S8 Cu8 Cu5 118.87(17) . 3_666
Cu3 Cu8 Cu5 99.03(12) 2_645 3_666
Cu3 S1 Cu2 120.4(3) 2_545 .
Cu3 S1 Cu4 108.1(2) 2_545 .
Cu2 S1 Cu4 92.7(2) . .
Cu3 S1 Sn1 110.9(2) 2_545 2_545
Cu2 S1 Sn1 103.1(2) . 2_545
Cu4 S1 Sn1 121.3(3) . 2_545
Cu1 S2 Cu2 73.27(18) 3_565 4_565
Cu1 S2 Cu6 129.8(3) 3_565 .
Cu2 S2 Cu6 66.52(17) 4_565 .
Cu1 S2 Cu4 107.1(2) 3_565 .
Cu2 S2 Cu4 141.3(3) 4_565 .
Cu6 S2 Cu4 87.8(2) . .
Cu1 S2 Sn1 102.3(2) 3_565 .
Cu2 S2 Sn1 103.5(2) 4_565 .
Cu6 S2 Sn1 115.1(2) . .
Cu4 S2 Sn1 113.8(2) . .
Cu1 S3 Cu5 107.2(3) . 4_575
Cu1 S3 Cu8 125.9(2) . 2_655
Cu5 S3 Cu8 80.0(2) 4_575 2_655
Cu1 S3 Sn1 111.8(2) . 2
Cu5 S3 Sn1 119.9(2) 4_575 2
Cu8 S3 Sn1 109.3(2) 2_655 2
Cu1 S3 Cu3 69.19(18) . .
Cu5 S3 Cu3 131.0(3) 4_575 .
Cu8 S3 Cu3 67.26(17) 2_655 .
Sn1 S3 Cu3 105.2(2) 2 .
Cu4 S4 Cu5 114.7(3) 4_566 .
Cu4 S4 Cu7 111.2(2) 4_566 .
Cu5 S4 Cu7 112.8(3) . .
Cu4 S4 Sn1 109.0(2) 4_566 .
Cu5 S4 Sn1 101.68(19) . .
Cu7 S4 Sn1 106.7(2) . .
Cu2 S5 Cu8 116.5(2) 4_565 3_665
Cu2 S5 Cu1 94.9(2) 4_565 .
Cu8 S5 Cu1 97.7(2) 3_665 .
Cu2 S5 Sn2 120.0(2) 4_565 2_655
Cu8 S5 Sn2 108.3(2) 3_665 2_655
Cu1 S5 Sn2 116.9(2) . 2_655
Cu6 S6 Cu4 124.1(3) 4_566 .
Cu6 S6 Cu7 90.0(2) 4_566 .
Cu4 S6 Cu7 116.1(2) . .
Cu6 S6 Sn2 113.0(2) 4_566 .
Cu4 S6 Sn2 102.9(2) . .
Cu7 S6 Sn2 110.6(2) . .
Cu6 S7 Cu8 94.7(2) . .
Cu6 S7 Cu7 96.7(2) . .
Cu8 S7 Cu7 116.8(2) . .
Cu6 S7 Sn2 93.24(18) . 2_655
Cu8 S7 Sn2 116.8(3) . 2_655
Cu7 S7 Sn2 124.2(3) . 2_655
Cu6 S7 Cu5 156.8(2) . 3_666
Cu8 S7 Cu5 74.03(18) . 3_666
Cu7 S7 Cu5 71.77(17) . 3_666
Sn2 S7 Cu5 109.96(19) 2_655 3_666
Cu3 S8 Cu5 77.9(2) 2_645 2_645
Cu3 S8 Cu7 154.0(3) 2_645 4_565
Cu5 S8 Cu7 78.5(2) 2_645 4_565
Cu3 S8 Cu8 69.11(18) 2_645 .
Cu5 S8 Cu8 122.6(3) 2_645 .
Cu7 S8 Cu8 116.0(2) 4_565 .
Cu3 S8 Sn2 92.32(19) 2_645 .
Cu5 S8 Sn2 114.7(2) 2_645 .
Cu7 S8 Sn2 107.5(2) 4_565 .
Cu8 S8 Sn2 112.3(2) . .

loop_
_geom_bond_atom_site_label_1
_geom_bond_atom_site_label_2
_geom_bond_distance
_geom_bond_site_symmetry_2
Sn1 S4 2.394(5) .
Sn1 S1 2.415(5) 2
Sn1 S3 2.434(6) 2_545
Sn1 S2 2.444(6) .
Sn2 S6 2.408(6) .
Sn2 S7 2.418(5) 2_645
Sn2 S8 2.441(6) .
Sn2 S5 2.443(5) 2_645
Cu1 S2 2.261(6) 3_565
Cu1 S5 2.268(6) .
Cu1 S3 2.284(6) .
Cu1 Cu3 2.684(4) .
Cu1 Cu2 2.747(4) 2
Cu2 S5 2.251(6) 4_566
Cu2 S1 2.258(5) .
Cu2 S2 2.340(6) 4_566
Cu2 Cu6 2.584(4) 4_566
Cu2 Cu1 2.747(4) 2_545
Cu3 S1 2.226(6) 2
Cu3 S8 2.291(6) 2_655
Cu3 S3 2.438(6) .
Cu3 Cu8 2.675(4) 2_655
Cu3 Cu5 2.888(4) .
Cu4 S4 2.265(6) 4_565
Cu4 S6 2.315(6) .
Cu4 S1 2.357(7) .
Cu4 S2 2.408(6) .
Cu5 S4 2.282(6) .
Cu5 S8 2.301(7) 2_655
Cu5 S3 2.354(7) 4_576
Cu5 S7 2.724(6) 3_666
Cu5 Cu7 2.977(5) 3_666
Cu5 Cu8 3.049(5) 3_666
Cu6 S6 2.257(6) 4_565
Cu6 S7 2.279(5) .
Cu6 S2 2.370(6) .
Cu6 Cu2 2.584(4) 4_565
Cu7 S4 2.289(7) .
Cu7 S6 2.315(6) .
Cu7 S7 2.326(7) .
Cu7 S8 2.403(6) 4_566
Cu7 Cu5 2.977(5) 3_666
Cu8 S5 2.257(7) 3_665
Cu8 S7 2.311(7) .
Cu8 S3 2.392(6) 2_645
Cu8 S8 2.422(6) .
Cu8 Cu3 2.675(4) 2_645
Cu8 Cu5 3.049(5) 3_666
S1 Cu3 2.226(6) 2_545
S1 Sn1 2.415(5) 2_545
S2 Cu1 2.261(6) 3_565
S2 Cu2 2.340(6) 4_565
S3 Cu5 2.354(7) 4_575
S3 Cu8 2.392(6) 2_655
S3 Sn1 2.434(6) 2
S4 Cu4 2.265(6) 4_566
S5 Cu2 2.251(6) 4_565
S5 Cu8 2.257(7) 3_665
S5 Sn2 2.443(5) 2_655
S6 Cu6 2.257(6) 4_566
S7 Sn2 2.418(5) 2_655
S7 Cu5 2.724(6) 3_666
S8 Cu3 2.291(6) 2_645
S8 Cu5 2.301(6) 2_645
S8 Cu7 2.403(6) 4_565
